data_7249529
loop_
_publ_author_name
'Zhang, Jinliang'
'Zhang, Zhiqiang'
'Gao, Congli'
'Li, Xi-Li'

_publ_section_title
;
 Two chiral EuIII and SmIII enantiomeric pairs with enantiopure N-donor
 ligands: showing strong third-harmonic generation and photoluminescence
 properties
;
_journal_issue 47
_journal_name_full CrystEngComm
_journal_page_first 6757
_journal_page_last 6764
_journal_paper_doi 10.1039/D4CE01052C
_journal_volume 26
_journal_year 2024
_chemical_absolute_configuration rmad
_chemical_formula_moiety 'C61 H50 N3 O6 Sm'
_chemical_formula_sum 'C61 H50 N3 O6 Sm'
_chemical_formula_weight 1071.39
_space_group_crystal_system monoclinic
_space_group_IT_number 4
_space_group_name_Hall 'P 2yb'
_space_group_name_H-M_alt 'P 1 21 1'
_atom_sites_solution_hydrogens geom
_audit_creation_method SHELXL-2014/7
_audit_update_record
;
2024-09-06 deposited with the CCDC.	2024-11-01 downloaded from the CCDC.
;
_cell_angle_alpha 90
_cell_angle_beta 93.576(2)
_cell_angle_gamma 90
_cell_formula_units_Z 2
_cell_length_a 9.5481(2)
_cell_length_b 20.9561(4)
_cell_length_c 12.6388(4)
_cell_measurement_reflns_used 3882
_cell_measurement_temperature 293(2)
_cell_measurement_theta_max 36.201
_cell_measurement_theta_min 1.269
_cell_volume 2523.99(11)
_computing_cell_refinement APEX2
_computing_data_collection 'APEX2 (Bruker, 2013)'
_computing_data_reduction APEX2
_computing_molecular_graphics 'Olex2 (Dolomanov et al., 2009)'
_computing_publication_material 'Olex2 (Dolomanov et al., 2009)'
_computing_structure_refinement 'SHELXL-2014/7 (Sheldrick, 2014)'
_computing_structure_solution 'SHELXS (Bruker, 2000)'
_diffrn_ambient_temperature 293(2)
_diffrn_measured_fraction_theta_full 0.997
_diffrn_measured_fraction_theta_max 0.972
_diffrn_measurement_device_type 'PHOTON 100 CMOS detector'
_diffrn_measurement_method 'omega scan'
_diffrn_radiation_type CuK\a
_diffrn_radiation_wavelength 1.54178
_diffrn_reflns_av_R_equivalents 0.0457
_diffrn_reflns_av_unetI/netI 0.0640
_diffrn_reflns_Laue_measured_fraction_full 0.997
_diffrn_reflns_Laue_measured_fraction_max 0.972
_diffrn_reflns_limit_h_max 11
_diffrn_reflns_limit_h_min -10
_diffrn_reflns_limit_k_max 15
_diffrn_reflns_limit_k_min -25
_diffrn_reflns_limit_l_max 14
_diffrn_reflns_limit_l_min -15
_diffrn_reflns_number 9671
_diffrn_reflns_point_group_measured_fraction_full 0.699
_diffrn_reflns_point_group_measured_fraction_max 0.670
_diffrn_reflns_theta_full 67.679
_diffrn_reflns_theta_max 72.937
_diffrn_reflns_theta_min 3.504
_exptl_absorpt_coefficient_mu 9.181
_exptl_absorpt_correction_T_max 0.230
_exptl_absorpt_correction_T_min 0.182
_exptl_absorpt_correction_type multi-scan
_exptl_absorpt_process_details 'SADABS; Bruker, 2012'
_exptl_crystal_colour 'Pale yellow'
_exptl_crystal_density_diffrn 1.410
_exptl_crystal_description BLOCK
_exptl_crystal_F_000 1094
_exptl_crystal_size_max 0.23
_exptl_crystal_size_mid 0.20
_exptl_crystal_size_min 0.16
_refine_diff_density_max 1.321
_refine_diff_density_min -1.436
_refine_diff_density_rms 0.078
_refine_ls_abs_structure_details
;
 Classical Flack method preferred over Parsons because s.u. lower.
;
_refine_ls_abs_structure_Flack 0.014(5)
_refine_ls_extinction_method none
_refine_ls_goodness_of_fit_ref 1.057
_refine_ls_hydrogen_treatment constr
_refine_ls_matrix_type full
_refine_ls_number_parameters 642
_refine_ls_number_reflns 6743
_refine_ls_number_restraints 1
_refine_ls_restrained_S_all 1.057
_refine_ls_R_factor_all 0.0552
_refine_ls_R_factor_gt 0.0491
_refine_ls_shift/su_max 0.001
_refine_ls_shift/su_mean 0.000
_refine_ls_structure_factor_coef Fsqd
_refine_ls_weighting_details 'w=1/[\s^2^(Fo^2^)+(0.0735P)^2^+0.3769P] where P=(Fo^2^+2Fc^2^)/3'
_refine_ls_weighting_scheme calc
_refine_ls_wR_factor_gt 0.1275
_refine_ls_wR_factor_ref 0.1346
_reflns_Friedel_coverage 0.341
_reflns_Friedel_fraction_full 0.383
_reflns_Friedel_fraction_max 0.351
_reflns_number_gt 5989
_reflns_number_total 6743
_reflns_threshold_expression 'I > 2\s(I)'
_cod_data_source_file d4ce01052c2.cif
_cod_data_source_block L-2-Sm
_cod_depositor_comments
;
The following automatic conversions were performed:

data item '_chemical_absolute_configuration' value 'RMAD' was changed
to 'rmad' in accordance with the
/home/data/users/saulius/crontab/automatic-downloads/rss-feeds/RSC/lib/dictionaries/cif_core.dic
dictionary named 'cif_core.dic' version 2.4.2 last updated on
2011-04-26.

Automatic conversion script
Id: cif_fix_values 8170 2020-07-09 18:12:32Z antanas 

 Adding full bibliography for 7249528--7249531.cif.
;
_cod_original_sg_symbol_H-M 'P 21'
_cod_database_code 7249529
_shelx_shelxl_version_number 2014/7
_shelx_space_group_comment
;
The symmetry employed for this shelxl refinement is uniquely defined
by the following loop, which should always be used as a source of
symmetry information in preference to the above space-group names.
They are only intended as comments.
;

loop_
_space_group_symop_operation_xyz
'x, y, z'
'-x, y+1/2, -z'

loop_
_atom_site_label
_atom_site_type_symbol
_atom_site_fract_x
_atom_site_fract_y
_atom_site_fract_z
_atom_site_U_iso_or_equiv
_atom_site_adp_type
_atom_site_occupancy
_atom_site_site_symmetry_order
_atom_site_calc_flag
_atom_site_refinement_flags_posn
_atom_site_refinement_flags_adp
_atom_site_refinement_flags_occupancy
_atom_site_disorder_assembly
_atom_site_disorder_group
C25 C 0.1849(12) 1.0780(6) 0.1320(9) 0.052(3) Uani 1 1 d . . . . .
C56 C 0.1949(11) 0.8176(7) 0.0220(10) 0.053(3) Uani 1 1 d . . . . .
C55 C 0.1983(11) 0.8326(6) 0.1359(10) 0.050(3) Uani 1 1 d . . . . .
C26 C 0.1765(14) 1.0933(7) 0.0143(11) 0.060(3) Uani 1 1 d . . . . .
C59 C 0.1955(18) 0.7936(14) -0.1949(12) 0.098(7) Uani 1 1 d . . . . .
H59 H 0.1951 0.7859 -0.2674 0.117 Uiso 1 1 calc R U . . .
C5 C 0.5400(10) 0.9106(5) 0.3463(8) 0.054(2) Uani 1 1 d . . . . .
C23 C 0.1617(9) 1.1179(4) 0.3143(7) 0.0472(19) Uani 1 1 d . . . . .
C4 C 0.5023(11) 0.9238(6) 0.4552(9) 0.062(2) Uani 1 1 d . . . . .
C22 C 0.1274(10) 1.1744(5) 0.3823(8) 0.052(2) Uani 1 1 d . . . . .
C17 C 0.0777(13) 1.1637(5) 0.4805(9) 0.066(3) Uani 1 1 d . . . . .
H17 H 0.0688 1.1221 0.5049 0.080 Uiso 1 1 calc R U . . .
C31 C 0.2569(18) 1.0582(8) -0.0521(11) 0.084(4) Uani 1 1 d . . . . .
H31 H 0.3151 1.0258 -0.0249 0.101 Uiso 1 1 calc R U . . .
C57 C 0.1942(12) 0.7558(6) -0.0173(10) 0.064(3) Uani 1 1 d . . . . .
H57 H 0.1940 0.7217 0.0298 0.077 Uiso 1 1 calc R U . . .
C53 C 0.2683(10) 0.8017(5) 0.3208(8) 0.054(2) Uani 1 1 d . . . . .
C60 C 0.198(2) 0.8549(10) -0.1567(14) 0.100(6) Uani 1 1 d . . . . .
H60 H 0.1994 0.8889 -0.2039 0.120 Uiso 1 1 calc R U . . .
C24 C 0.1469(10) 1.1241(5) 0.2049(8) 0.053(2) Uani 1 1 d . . . . .
H24 H 0.1085 1.1620 0.1778 0.063 Uiso 1 1 calc R U . . .
C61 C 0.1970(15) 0.8669(7) -0.0502(11) 0.074(3) Uani 1 1 d . . . . .
H61 H 0.1980 0.9089 -0.0263 0.088 Uiso 1 1 calc R U . . .
C58 C 0.1938(15) 0.7438(8) -0.1244(11) 0.082(4) Uani 1 1 d . . . . .
H58 H 0.1925 0.7019 -0.1490 0.099 Uiso 1 1 calc R U . . .
C2 C 0.4353(14) 0.9505(14) 0.6528(9) 0.100(5) Uani 1 1 d . . . . .
H2 H 0.4109 0.9627 0.7200 0.120 Uiso 1 1 calc R U . . .
C52 C 0.3472(10) 0.7541(5) 0.3939(9) 0.058(2) Uani 1 1 d . . . . .
C9 C 0.4838(11) 0.9254(5) 0.1680(8) 0.058(2) Uani 1 1 d . . . . .
H9 H 0.4241 0.9420 0.1139 0.069 Uiso 1 1 calc R U . . .
C1 C 0.3518(14) 0.9691(7) 0.5650(10) 0.081(4) Uani 1 1 d . . . . .
H1 H 0.2708 0.9923 0.5754 0.097 Uiso 1 1 calc R U . . .
C20 C 0.1034(15) 1.2866(6) 0.4120(12) 0.081(3) Uani 1 1 d . . . . .
H20 H 0.1148 1.3283 0.3886 0.097 Uiso 1 1 calc R U . . .
C54 C 0.2523(11) 0.7891(4) 0.2137(8) 0.052(2) Uani 1 1 d . . . . .
H54 H 0.2790 0.7489 0.1909 0.063 Uiso 1 1 calc R U . . .
C27 C 0.0884(13) 1.1406(6) -0.0300(9) 0.066(3) Uani 1 1 d . . . . .
H27 H 0.0340 1.1648 0.0134 0.079 Uiso 1 1 calc R U . . .
C47 C 0.3393(17) 0.7596(8) 0.4995(11) 0.088(4) Uani 1 1 d . . . . .
H47 H 0.2830 0.7912 0.5264 0.105 Uiso 1 1 calc R U . . .
C21 C 0.1395(14) 1.2362(5) 0.3481(10) 0.068(3) Uani 1 1 d . . . . .
H21 H 0.1720 1.2443 0.2815 0.082 Uiso 1 1 calc R U . . .
C28 C 0.0814(16) 1.1517(7) -0.1367(10) 0.081(3) Uani 1 1 d . . . . .
H28 H 0.0197 1.1823 -0.1655 0.097 Uiso 1 1 calc R U . . .
C51 C 0.4330(15) 0.7078(6) 0.3548(12) 0.082(4) Uani 1 1 d . . . . .
H51 H 0.4412 0.7036 0.2822 0.098 Uiso 1 1 calc R U . . .
C8 C 0.6054(11) 0.8922(5) 0.1408(9) 0.060(3) Uani 1 1 d . . . . .
C3 C 0.5843(16) 0.9031(9) 0.5453(11) 0.096(5) Uani 1 1 d . . . . .
H3 H 0.6654 0.8798 0.5353 0.115 Uiso 1 1 calc R U . . .
C50 C 0.5073(17) 0.6673(9) 0.4259(16) 0.101(5) Uani 1 1 d . . . . .
H50 H 0.5645 0.6359 0.3994 0.121 Uiso 1 1 calc R U . . .
C13 C 0.6419(15) 0.8798(7) 0.0303(11) 0.076(3) Uani 1 1 d . . . . .
H13 H 0.5821 0.8997 -0.0264 0.092 Uiso 1 1 calc R U . . .
N3 N 0.5518(16) 0.9150(9) 0.6429(10) 0.116(5) Uani 1 1 d . . . . .
C12 C 0.8063(15) 0.8921(7) 0.0288(13) 0.090(4) Uani 1 1 d . . . . .
H12A H 0.8402 0.8976 -0.0414 0.108 Uiso 1 1 calc R U . . .
H12B H 0.8419 0.9250 0.0773 0.108 Uiso 1 1 calc R U . . .
C32 C -0.0373(11) 0.9596(9) 0.6569(7) 0.068(3) Uani 1 1 d . . . . .
H32 H 0.0263 0.9290 0.6367 0.082 Uiso 1 1 calc R U . . .
C14 C 0.6765(15) 0.8073(8) 0.0173(13) 0.079(4) Uani 1 1 d . . . . .
C7 C 0.6919(11) 0.8665(5) 0.2207(10) 0.060(3) Uani 1 1 d . . . . .
C39 C -0.1459(10) 1.0252(5) 0.3907(8) 0.057(2) Uani 1 1 d . . . . .
H39 H -0.2168 1.0513 0.4135 0.069 Uiso 1 1 calc R U . . .
C6 C 0.6614(11) 0.8767(6) 0.3245(10) 0.065(3) Uani 1 1 d . . . . .
H6 H 0.7210 0.8613 0.3796 0.078 Uiso 1 1 calc R U . . .
C11 C 0.8200(12) 0.8235(6) 0.0729(12) 0.075(3) Uani 1 1 d . . . . .
H11 H 0.8989 0.7991 0.0476 0.089 Uiso 1 1 calc R U . . .
C38 C -0.0600(10) 0.9948(5) 0.4691(8) 0.053(2) Uani 1 1 d . . . . .
C37 C -0.0956(11) 1.0024(5) 0.5814(8) 0.060(2) Uani 1 1 d . . . . .
C19 C 0.0515(14) 1.2762(6) 0.5086(11) 0.077(3) Uani 1 1 d . . . . .
H19 H 0.0242 1.3103 0.5498 0.093 Uiso 1 1 calc R U . . .
C36 C -0.1825(17) 1.0494(7) 0.6173(10) 0.086(4) Uani 1 1 d . . . . .
H36 H -0.2195 1.0799 0.5700 0.103 Uiso 1 1 calc R U . . .
C15 C 0.5822(13) 0.7589(7) 0.0675(13) 0.085(4) Uani 1 1 d . . . . .
H15A H 0.6237 0.7173 0.0645 0.128 Uiso 1 1 calc R U . . .
H15B H 0.4919 0.7586 0.0297 0.128 Uiso 1 1 calc R U . . .
H15C H 0.5716 0.7703 0.1402 0.128 Uiso 1 1 calc R U . . .
C40 C -0.1348(9) 1.0199(5) 0.2827(8) 0.050(2) Uani 1 1 d . . . . .
C33 C -0.0724(16) 0.9622(11) 0.7598(9) 0.096(5) Uani 1 1 d . . . . .
H33 H -0.0343 0.9328 0.8085 0.116 Uiso 1 1 calc R U . . .
C10 C 0.8168(10) 0.8273(7) 0.1891(11) 0.073(3) Uani 1 1 d . . . . .
H10A H 0.9030 0.8467 0.2184 0.088 Uiso 1 1 calc R U . . .
H10B H 0.8109 0.7846 0.2182 0.088 Uiso 1 1 calc R U . . .
C41 C -0.2373(11) 1.0518(5) 0.2072(9) 0.052(2) Uani 1 1 d . . . . .
C42 C -0.3651(11) 1.0762(6) 0.2371(10) 0.067(3) Uani 1 1 d . . . . .
H42 H -0.3888 1.0725 0.3070 0.081 Uiso 1 1 calc R U . . .
C49 C 0.4988(15) 0.6724(8) 0.5319(13) 0.091(4) Uani 1 1 d . . . . .
H49 H 0.5490 0.6450 0.5781 0.109 Uiso 1 1 calc R U . . .
C16 C 0.679(2) 0.7892(9) -0.1009(15) 0.114(6) Uani 1 1 d . . . . .
H16A H 0.6978 0.7443 -0.1070 0.172 Uiso 1 1 calc R U . . .
H16B H 0.7517 0.8129 -0.1327 0.172 Uiso 1 1 calc R U . . .
H16C H 0.5901 0.7990 -0.1365 0.172 Uiso 1 1 calc R U . . .
C34 C -0.162(2) 1.0071(10) 0.7918(12) 0.126(7) Uani 1 1 d . . . . .
H34 H -0.1870 1.0075 0.8617 0.151 Uiso 1 1 calc R U . . .
C48 C 0.415(2) 0.7187(11) 0.5692(12) 0.115(7) Uani 1 1 d . . . . .
H48 H 0.4075 0.7231 0.6418 0.138 Uiso 1 1 calc R U . . .
N1 N 0.3821(8) 0.9553(7) 0.4669(6) 0.0631(17) Uani 1 1 d . . . . .
N2 N 0.4513(8) 0.9337(4) 0.2675(6) 0.0549(19) Uani 1 1 d . . . . .
O3 O 0.0430(6) 0.9595(5) 0.4492(5) 0.0573(14) Uani 1 1 d . . . . .
O4 O -0.0365(6) 0.9880(3) 0.2413(5) 0.0537(15) Uani 1 1 d . . . . .
O5 O 0.2245(9) 0.8512(4) 0.3646(7) 0.057(2) Uani 1 1 d . . . . .
O6 O 0.1582(8) 0.8894(3) 0.1610(6) 0.0539(16) Uani 1 1 d . . . . .
O1 O 0.2012(9) 1.0669(4) 0.3632(7) 0.0546(19) Uani 1 1 d . . . . .
O2 O 0.2325(8) 1.0232(4) 0.1565(6) 0.0569(17) Uani 1 1 d . . . . .
Sm1 Sm 0.19034(4) 0.95896(3) 0.30581(3) 0.04609(14) Uani 1 1 d . . . . .
C46 C -0.2068(14) 1.0576(5) 0.1013(9) 0.064(3) Uani 1 1 d . . . . .
H46 H -0.1233 1.0408 0.0793 0.076 Uiso 1 1 calc R U . . .
C43 C -0.4567(13) 1.1060(7) 0.1635(15) 0.092(5) Uani 1 1 d . . . . .
H43 H -0.5409 1.1226 0.1847 0.110 Uiso 1 1 calc R U . . .
C44 C -0.4238(19) 1.1112(8) 0.0586(14) 0.099(5) Uani 1 1 d . . . . .
H44 H -0.4865 1.1306 0.0093 0.118 Uiso 1 1 calc R U . . .
C18 C 0.0403(16) 1.2151(8) 0.5439(11) 0.089(4) Uani 1 1 d . . . . .
H18 H 0.0077 1.2074 0.6106 0.107 Uiso 1 1 calc R U . . .
C35 C -0.216(2) 1.0520(10) 0.7224(12) 0.118(7) Uani 1 1 d . . . . .
H35 H -0.2739 1.0840 0.7454 0.142 Uiso 1 1 calc R U . . .
C30 C 0.250(3) 1.0720(11) -0.1609(13) 0.114(7) Uani 1 1 d . . . . .
H30 H 0.3044 1.0489 -0.2055 0.137 Uiso 1 1 calc R U . . .
C45 C -0.299(2) 1.0878(8) 0.0277(13) 0.090(5) Uani 1 1 d . . . . .
H45 H -0.2753 1.0922 -0.0422 0.107 Uiso 1 1 calc R U . . .
C29 C 0.164(2) 1.1181(12) -0.2018(11) 0.101(7) Uani 1 1 d . . . . .
H29 H 0.1617 1.1272 -0.2739 0.122 Uiso 1 1 calc R U . . .

loop_
_atom_site_aniso_label
_atom_site_aniso_U_11
_atom_site_aniso_U_22
_atom_site_aniso_U_33
_atom_site_aniso_U_23
_atom_site_aniso_U_13
_atom_site_aniso_U_12
C25 0.057(6) 0.043(6) 0.057(6) -0.004(5) 0.019(5) -0.010(5)
C56 0.042(5) 0.059(7) 0.058(6) -0.005(6) 0.008(4) 0.009(5)
C55 0.041(5) 0.053(7) 0.058(6) -0.005(6) 0.013(4) -0.004(5)
C26 0.068(7) 0.051(7) 0.062(6) -0.001(6) 0.015(5) -0.003(6)
C59 0.105(12) 0.12(2) 0.065(8) -0.007(9) 0.011(8) 0.035(11)
C5 0.044(4) 0.055(5) 0.064(5) -0.002(4) 0.007(4) 0.001(4)
C23 0.042(4) 0.043(5) 0.058(5) -0.007(4) 0.015(4) -0.005(4)
C4 0.055(5) 0.067(6) 0.064(6) -0.001(5) 0.004(4) 0.008(5)
C22 0.049(5) 0.044(5) 0.064(5) -0.007(4) 0.007(4) 0.002(4)
C17 0.091(8) 0.051(5) 0.058(5) -0.005(5) 0.016(5) 0.003(6)
C31 0.119(12) 0.076(9) 0.060(6) 0.003(6) 0.029(7) 0.028(9)
C57 0.067(6) 0.054(6) 0.073(6) -0.011(5) 0.010(5) 0.004(5)
C53 0.047(5) 0.049(5) 0.067(5) 0.008(4) 0.015(4) 0.006(4)
C60 0.136(15) 0.100(12) 0.066(8) 0.020(9) 0.020(8) 0.015(11)
C24 0.054(5) 0.048(5) 0.058(5) 0.002(4) 0.013(4) 0.005(4)
C61 0.085(8) 0.068(8) 0.069(7) 0.009(6) 0.010(6) 0.013(7)
C58 0.086(8) 0.089(9) 0.073(7) -0.024(7) 0.011(6) 0.012(8)
C2 0.095(8) 0.146(14) 0.058(5) -0.011(12) -0.007(5) 0.013(15)
C52 0.052(5) 0.048(5) 0.074(6) 0.013(5) 0.009(4) -0.001(4)
C9 0.066(6) 0.048(5) 0.059(5) 0.007(4) 0.009(4) 0.019(5)
C1 0.082(7) 0.088(13) 0.075(6) -0.021(7) 0.017(5) 0.007(7)
C20 0.099(9) 0.049(6) 0.092(9) -0.006(6) -0.004(7) 0.002(6)
C54 0.059(5) 0.038(4) 0.061(5) 0.003(4) 0.011(4) 0.007(4)
C27 0.078(7) 0.061(6) 0.060(6) 0.002(5) 0.015(5) -0.004(6)
C47 0.101(10) 0.090(10) 0.073(7) 0.010(7) 0.006(7) 0.036(8)
C21 0.092(8) 0.044(5) 0.070(6) -0.004(5) 0.011(6) 0.007(5)
C28 0.098(9) 0.081(8) 0.065(7) 0.008(6) 0.008(6) 0.006(7)
C51 0.091(8) 0.069(7) 0.087(8) 0.011(7) 0.022(7) 0.027(7)
C8 0.058(5) 0.053(5) 0.074(6) -0.004(5) 0.033(5) 0.001(5)
C3 0.078(8) 0.138(15) 0.070(7) -0.006(9) -0.001(6) 0.026(9)
C50 0.080(9) 0.096(11) 0.127(14) 0.031(11) 0.006(9) 0.038(9)
C13 0.086(8) 0.072(7) 0.074(7) 0.001(6) 0.026(6) 0.017(6)
N3 0.099(9) 0.178(16) 0.071(7) -0.013(8) -0.010(6) 0.027(10)
C12 0.089(9) 0.076(8) 0.111(11) -0.003(8) 0.059(8) -0.008(7)
C32 0.081(6) 0.064(6) 0.061(5) 0.009(7) 0.022(4) 0.008(8)
C14 0.073(8) 0.071(9) 0.098(10) -0.019(7) 0.037(7) 0.002(7)
C7 0.040(5) 0.055(6) 0.088(7) 0.003(6) 0.013(5) -0.001(5)
C39 0.051(5) 0.059(5) 0.063(5) -0.003(5) 0.020(4) 0.012(5)
C6 0.048(5) 0.067(7) 0.081(7) -0.013(6) 0.004(5) 0.002(5)
C11 0.057(6) 0.060(7) 0.110(10) -0.003(7) 0.037(6) -0.001(5)
C38 0.053(5) 0.051(5) 0.056(5) 0.001(4) 0.013(4) 0.005(4)
C37 0.072(6) 0.059(6) 0.052(5) 0.005(4) 0.020(4) 0.009(5)
C19 0.085(8) 0.068(8) 0.079(7) -0.030(6) 0.004(6) 0.014(6)
C36 0.114(10) 0.087(9) 0.059(6) 0.008(6) 0.023(6) 0.043(8)
C15 0.057(6) 0.070(8) 0.130(12) -0.017(8) 0.023(7) -0.005(6)
C40 0.046(4) 0.048(5) 0.056(5) -0.003(4) 0.012(4) -0.004(4)
C33 0.128(10) 0.101(11) 0.064(6) 0.016(9) 0.032(6) 0.039(12)
C10 0.045(5) 0.069(8) 0.108(10) -0.013(7) 0.022(6) 0.004(5)
C41 0.045(5) 0.040(5) 0.071(6) -0.003(4) -0.001(4) 0.001(4)
C42 0.049(5) 0.070(7) 0.085(7) -0.011(6) 0.010(5) 0.005(5)
C49 0.075(8) 0.093(10) 0.105(11) 0.040(9) 0.006(7) 0.011(8)
C16 0.129(14) 0.108(12) 0.110(12) -0.035(11) 0.040(10) 0.026(11)
C34 0.189(19) 0.132(15) 0.063(8) 0.013(9) 0.052(10) 0.054(15)
C48 0.124(14) 0.159(19) 0.062(8) 0.039(10) 0.008(8) 0.037(14)
N1 0.061(4) 0.057(4) 0.072(4) -0.002(8) 0.017(3) 0.000(7)
N2 0.058(4) 0.052(4) 0.058(4) -0.001(3) 0.031(3) 0.004(3)
O3 0.058(3) 0.058(4) 0.058(3) 0.001(5) 0.021(2) 0.006(5)
O4 0.044(3) 0.058(4) 0.059(3) -0.007(3) 0.008(3) 0.013(3)
O5 0.075(5) 0.040(4) 0.059(4) 0.003(4) 0.019(4) 0.013(4)
O6 0.059(4) 0.043(3) 0.059(4) -0.005(3) 0.006(3) 0.009(3)
O1 0.062(4) 0.040(4) 0.062(4) -0.005(3) 0.009(3) 0.014(3)
O2 0.065(4) 0.054(4) 0.055(4) 0.006(3) 0.027(3) 0.011(4)
Sm1 0.0481(2) 0.0404(2) 0.0512(2) 0.0002(3) 0.01453(14) 0.0077(3)
C46 0.077(7) 0.047(6) 0.066(6) -0.002(5) -0.007(5) 0.013(5)
C43 0.048(6) 0.080(9) 0.145(14) -0.006(9) -0.013(7) 0.020(6)
C44 0.108(12) 0.075(9) 0.106(11) -0.003(9) -0.045(10) 0.026(9)
C18 0.107(10) 0.089(10) 0.074(7) -0.019(7) 0.025(7) -0.003(9)
C35 0.166(17) 0.122(14) 0.073(8) -0.002(9) 0.044(10) 0.062(13)
C30 0.18(2) 0.109(14) 0.056(7) 0.001(9) 0.039(10) 0.039(15)
C45 0.123(13) 0.065(9) 0.078(8) 0.000(7) -0.019(8) 0.019(9)
C29 0.165(17) 0.098(16) 0.043(6) 0.005(7) 0.018(8) 0.021(12)

loop_
_atom_type_symbol
_atom_type_description
_atom_type_scat_dispersion_real
_atom_type_scat_dispersion_imag
_atom_type_scat_source
C C 0.0181 0.0091 'International Tables Vol C Tables 4.2.6.8 and 6.1.1.4'
H H 0.0000 0.0000 'International Tables Vol C Tables 4.2.6.8 and 6.1.1.4'
N N 0.0311 0.0180 'International Tables Vol C Tables 4.2.6.8 and 6.1.1.4'
O O 0.0492 0.0322 'International Tables Vol C Tables 4.2.6.8 and 6.1.1.4'
Sm Sm -5.3236 12.2178 'International Tables Vol C Tables 4.2.6.8 and 6.1.1.4'

loop_
_geom_angle_atom_site_label_1
_geom_angle_atom_site_label_2
_geom_angle_atom_site_label_3
_geom_angle
_geom_angle_site_symmetry_1
_geom_angle_site_symmetry_3
_geom_angle_publ_flag
O2 C25 C24 124.7(11) . . ?
O2 C25 C26 115.3(11) . . ?
C24 C25 C26 120.0(11) . . ?
C61 C56 C57 117.5(12) . . ?
C61 C56 C55 119.2(12) . . ?
C57 C56 C55 123.2(13) . . ?
O6 C55 C54 121.5(10) . . ?
O6 C55 C56 116.5(11) . . ?
C54 C55 C56 121.9(11) . . ?
C31 C26 C27 118.5(12) . . ?
C31 C26 C25 119.0(12) . . ?
C27 C26 C25 122.5(11) . . ?
C58 C59 C60 119.0(15) . . ?
C58 C59 H59 120.5 . . ?
C60 C59 H59 120.5 . . ?
N2 C5 C6 121.5(10) . . ?
N2 C5 C4 116.2(8) . . ?
C6 C5 C4 122.3(10) . . ?
O1 C23 C24 124.6(9) . . ?
O1 C23 C22 116.6(8) . . ?
C24 C23 C22 118.7(9) . . ?
N1 C4 C3 119.9(11) . . ?
N1 C4 C5 117.2(9) . . ?
C3 C4 C5 122.8(10) . . ?
C21 C22 C17 118.7(10) . . ?
C21 C22 C23 122.3(9) . . ?
C17 C22 C23 118.9(9) . . ?
C22 C17 C18 120.3(11) . . ?
C22 C17 H17 119.8 . . ?
C18 C17 H17 119.8 . . ?
C26 C31 C30 119.3(15) . . ?
C26 C31 H31 120.4 . . ?
C30 C31 H31 120.4 . . ?
C58 C57 C56 121.5(13) . . ?
C58 C57 H57 119.2 . . ?
C56 C57 H57 119.2 . . ?
O5 C53 C54 124.8(10) . . ?
O5 C53 C52 115.9(10) . . ?
C54 C53 C52 119.3(9) . . ?
C61 C60 C59 121.1(18) . . ?
C61 C60 H60 119.5 . . ?
C59 C60 H60 119.5 . . ?
C23 C24 C25 125.3(10) . . ?
C23 C24 H24 117.4 . . ?
C25 C24 H24 117.4 . . ?
C60 C61 C56 121.0(16) . . ?
C60 C61 H61 119.5 . . ?
C56 C61 H61 119.5 . . ?
C59 C58 C57 119.9(15) . . ?
C59 C58 H58 120.0 . . ?
C57 C58 H58 120.0 . . ?
N3 C2 C1 121.3(13) . . ?
N3 C2 H2 119.4 . . ?
C1 C2 H2 119.4 . . ?
C47 C52 C51 119.1(11) . . ?
C47 C52 C53 119.2(10) . . ?
C51 C52 C53 121.6(11) . . ?
N2 C9 C8 122.7(10) . . ?
N2 C9 H9 118.7 . . ?
C8 C9 H9 118.7 . . ?
N1 C1 C2 122.8(13) . . ?
N1 C1 H1 118.6 . . ?
C2 C1 H1 118.6 . . ?
C19 C20 C21 121.1(12) . . ?
C19 C20 H20 119.4 . . ?
C21 C20 H20 119.4 . . ?
C53 C54 C55 124.9(9) . . ?
C53 C54 H54 117.5 . . ?
C55 C54 H54 117.5 . . ?
C28 C27 C26 120.5(12) . . ?
C28 C27 H27 119.7 . . ?
C26 C27 H27 119.7 . . ?
C52 C47 C48 120.9(14) . . ?
C52 C47 H47 119.6 . . ?
C48 C47 H47 119.6 . . ?
C22 C21 C20 120.4(11) . . ?
C22 C21 H21 119.8 . . ?
C20 C21 H21 119.8 . . ?
C27 C28 C29 120.8(14) . . ?
C27 C28 H28 119.6 . . ?
C29 C28 H28 119.6 . . ?
C52 C51 C50 119.0(14) . . ?
C52 C51 H51 120.5 . . ?
C50 C51 H51 120.5 . . ?
C7 C8 C9 118.7(10) . . ?
C7 C8 C13 117.2(10) . . ?
C9 C8 C13 124.0(11) . . ?
N3 C3 C4 123.2(14) . . ?
N3 C3 H3 118.4 . . ?
C4 C3 H3 118.4 . . ?
C49 C50 C51 122.0(15) . . ?
C49 C50 H50 119.0 . . ?
C51 C50 H50 119.0 . . ?
C8 C13 C14 109.4(11) . . ?
C8 C13 C12 105.8(12) . . ?
C14 C13 C12 86.6(10) . . ?
C8 C13 H13 116.9 . . ?
C14 C13 H13 116.9 . . ?
C12 C13 H13 116.9 . . ?
C3 N3 C2 115.8(13) . . ?
C11 C12 C13 84.6(9) . . ?
C11 C12 H12A 114.5 . . ?
C13 C12 H12A 114.5 . . ?
C11 C12 H12B 114.5 . . ?
C13 C12 H12B 114.5 . . ?
H12A C12 H12B 111.6 . . ?
C33 C32 C37 120.8(15) . . ?
C33 C32 H32 119.6 . . ?
C37 C32 H32 119.6 . . ?
C15 C14 C11 119.3(15) . . ?
C15 C14 C16 106.6(14) . . ?
C11 C14 C16 115.3(12) . . ?
C15 C14 C13 118.0(11) . . ?
C11 C14 C13 85.8(11) . . ?
C16 C14 C13 110.9(15) . . ?
C6 C7 C8 119.0(10) . . ?
C6 C7 C10 123.4(11) . . ?
C8 C7 C10 117.7(11) . . ?
C40 C39 C38 125.9(9) . . ?
C40 C39 H39 117.1 . . ?
C38 C39 H39 117.1 . . ?
C7 C6 C5 119.6(11) . . ?
C7 C6 H6 120.2 . . ?
C5 C6 H6 120.2 . . ?
C10 C11 C14 113.2(10) . . ?
C10 C11 C12 107.6(12) . . ?
C14 C11 C12 89.3(12) . . ?
C10 C11 H11 114.6 . . ?
C14 C11 H11 114.6 . . ?
C12 C11 H11 114.6 . . ?
O3 C38 C39 123.5(9) . . ?
O3 C38 C37 118.5(9) . . ?
C39 C38 C37 117.9(8) . . ?
C36 C37 C32 117.0(10) . . ?
C36 C37 C38 124.5(10) . . ?
C32 C37 C38 118.4(9) . . ?
C20 C19 C18 118.9(12) . . ?
C20 C19 H19 120.5 . . ?
C18 C19 H19 120.5 . . ?
C37 C36 C35 121.4(13) . . ?
C37 C36 H36 119.3 . . ?
C35 C36 H36 119.3 . . ?
C14 C15 H15A 109.5 . . ?
C14 C15 H15B 109.5 . . ?
H15A C15 H15B 109.5 . . ?
C14 C15 H15C 109.5 . . ?
H15A C15 H15C 109.5 . . ?
H15B C15 H15C 109.5 . . ?
O4 C40 C39 123.1(9) . . ?
O4 C40 C41 116.1(8) . . ?
C39 C40 C41 120.8(9) . . ?
C34 C33 C32 120.8(16) . . ?
C34 C33 H33 119.6 . . ?
C32 C33 H33 119.6 . . ?
C11 C10 C7 110.9(11) . . ?
C11 C10 H10A 109.5 . . ?
C7 C10 H10A 109.5 . . ?
C11 C10 H10B 109.5 . . ?
C7 C10 H10B 109.5 . . ?
H10A C10 H10B 108.1 . . ?
C46 C41 C42 117.8(10) . . ?
C46 C41 C40 119.3(9) . . ?
C42 C41 C40 122.9(10) . . ?
C43 C42 C41 120.6(13) . . ?
C43 C42 H42 119.7 . . ?
C41 C42 H42 119.7 . . ?
C50 C49 C48 118.2(14) . . ?
C50 C49 H49 120.9 . . ?
C48 C49 H49 120.9 . . ?
C14 C16 H16A 109.5 . . ?
C14 C16 H16B 109.5 . . ?
H16A C16 H16B 109.5 . . ?
C14 C16 H16C 109.5 . . ?
H16A C16 H16C 109.5 . . ?
H16B C16 H16C 109.5 . . ?
C33 C34 C35 120.5(13) . . ?
C33 C34 H34 119.7 . . ?
C35 C34 H34 119.7 . . ?
C49 C48 C47 120.8(15) . . ?
C49 C48 H48 119.6 . . ?
C47 C48 H48 119.6 . . ?
C1 N1 C4 116.7(10) . . ?
C1 N1 Sm1 122.2(8) . . ?
C4 N1 Sm1 118.9(7) . . ?
C9 N2 C5 118.5(8) . . ?
C9 N2 Sm1 118.9(7) . . ?
C5 N2 Sm1 119.6(6) . . ?
C38 O3 Sm1 131.4(7) . . ?
C40 O4 Sm1 132.3(6) . . ?
C53 O5 Sm1 133.1(7) . . ?
C55 O6 Sm1 137.4(7) . . ?
C23 O1 Sm1 129.9(7) . . ?
C25 O2 Sm1 129.3(7) . . ?
O6 Sm1 O4 79.4(2) . . ?
O6 Sm1 O3 123.2(3) . . ?
O4 Sm1 O3 71.6(2) . . ?
O6 Sm1 O2 75.6(2) . . ?
O4 Sm1 O2 77.0(3) . . ?
O3 Sm1 O2 138.3(3) . . ?
O6 Sm1 O1 146.2(3) . . ?
O4 Sm1 O1 83.2(3) . . ?
O3 Sm1 O1 77.2(3) . . ?
O2 Sm1 O1 72.3(3) . . ?
O6 Sm1 O5 70.4(3) . . ?
O4 Sm1 O5 117.2(3) . . ?
O3 Sm1 O5 81.0(3) . . ?
O2 Sm1 O5 139.1(2) . . ?
O1 Sm1 O5 143.3(2) . . ?
O6 Sm1 N2 79.0(3) . . ?
O4 Sm1 N2 148.8(2) . . ?
O3 Sm1 N2 139.5(2) . . ?
O2 Sm1 N2 75.9(3) . . ?
O1 Sm1 N2 103.0(3) . . ?
O5 Sm1 N2 75.8(3) . . ?
O6 Sm1 N1 129.2(3) . . ?
O4 Sm1 N1 148.4(3) . . ?
O3 Sm1 N1 80.0(2) . . ?
O2 Sm1 N1 118.9(3) . . ?
O1 Sm1 N1 77.2(4) . . ?
O5 Sm1 N1 70.2(4) . . ?
N2 Sm1 N1 61.2(3) . . ?
C45 C46 C41 121.4(13) . . ?
C45 C46 H46 119.3 . . ?
C41 C46 H46 119.3 . . ?
C42 C43 C44 120.4(13) . . ?
C42 C43 H43 119.8 . . ?
C44 C43 H43 119.8 . . ?
C45 C44 C43 119.9(13) . . ?
C45 C44 H44 120.1 . . ?
C43 C44 H44 120.1 . . ?
C19 C18 C17 120.4(13) . . ?
C19 C18 H18 119.8 . . ?
C17 C18 H18 119.8 . . ?
C34 C35 C36 119.3(14) . . ?
C34 C35 H35 120.3 . . ?
C36 C35 H35 120.3 . . ?
C29 C30 C31 121.2(16) . . ?
C29 C30 H30 119.4 . . ?
C31 C30 H30 119.4 . . ?
C44 C45 C46 119.8(16) . . ?
C44 C45 H45 120.1 . . ?
C46 C45 H45 120.1 . . ?
C30 C29 C28 119.7(14) . . ?
C30 C29 H29 120.2 . . ?
C28 C29 H29 120.2 . . ?

loop_
_geom_bond_atom_site_label_1
_geom_bond_atom_site_label_2
_geom_bond_distance
_geom_bond_site_symmetry_2
_geom_bond_publ_flag
C25 O2 1.267(15) . ?
C25 C24 1.399(15) . ?
C25 C26 1.519(17) . ?
C56 C61 1.379(19) . ?
C56 C57 1.388(18) . ?
C56 C55 1.471(17) . ?
C55 O6 1.297(15) . ?
C55 C54 1.414(16) . ?
C26 C31 1.384(18) . ?
C26 C27 1.395(19) . ?
C59 C58 1.37(3) . ?
C59 C60 1.37(3) . ?
C59 H59 0.9300 . ?
C5 N2 1.356(14) . ?
C5 C6 1.401(14) . ?
C5 C4 1.471(15) . ?
C23 O1 1.279(13) . ?
C23 C24 1.387(14) . ?
C23 C22 1.512(13) . ?
C4 N1 1.341(15) . ?
C4 C3 1.410(18) . ?
C22 C21 1.371(15) . ?
C22 C17 1.375(15) . ?
C17 C18 1.403(18) . ?
C17 H17 0.9300 . ?
C31 C30 1.40(2) . ?
C31 H31 0.9300 . ?
C57 C58 1.376(17) . ?
C57 H57 0.9300 . ?
C53 O5 1.259(13) . ?
C53 C54 1.378(15) . ?
C53 C52 1.527(14) . ?
C60 C61 1.37(2) . ?
C60 H60 0.9300 . ?
C24 H24 0.9300 . ?
C61 H61 0.9300 . ?
C58 H58 0.9300 . ?
C2 N3 1.35(2) . ?
C2 C1 1.381(19) . ?
C2 H2 0.9300 . ?
C52 C47 1.347(18) . ?
C52 C51 1.381(17) . ?
C9 N2 1.325(13) . ?
C9 C8 1.413(14) . ?
C9 H9 0.9300 . ?
C1 N1 1.323(14) . ?
C1 H1 0.9300 . ?
C20 C19 1.36(2) . ?
C20 C21 1.388(17) . ?
C20 H20 0.9300 . ?
C54 H54 0.9300 . ?
C27 C28 1.366(17) . ?
C27 H27 0.9300 . ?
C47 C48 1.40(2) . ?
C47 H47 0.9300 . ?
C21 H21 0.9300 . ?
C28 C29 1.37(2) . ?
C28 H28 0.9300 . ?
C51 C50 1.40(2) . ?
C51 H51 0.9300 . ?
C8 C7 1.375(17) . ?
C8 C13 1.484(16) . ?
C3 N3 1.314(19) . ?
C3 H3 0.9300 . ?
C50 C49 1.35(2) . ?
C50 H50 0.9300 . ?
C13 C14 1.57(2) . ?
C13 C12 1.592(19) . ?
C13 H13 0.9800 . ?
C12 C11 1.54(2) . ?
C12 H12A 0.9700 . ?
C12 H12B 0.9700 . ?
C32 C33 1.364(14) . ?
C32 C37 1.399(17) . ?
C32 H32 0.9300 . ?
C14 C15 1.52(2) . ?
C14 C11 1.54(2) . ?
C14 C16 1.54(2) . ?
C7 C6 1.377(18) . ?
C7 C10 1.522(15) . ?
C39 C40 1.380(14) . ?
C39 C38 1.399(15) . ?
C39 H39 0.9300 . ?
C6 H6 0.9300 . ?
C11 C10 1.47(2) . ?
C11 H11 0.9800 . ?
C38 O3 1.268(12) . ?
C38 C37 1.489(13) . ?
C37 C36 1.382(16) . ?
C19 C18 1.36(2) . ?
C19 H19 0.9300 . ?
C36 C35 1.385(19) . ?
C36 H36 0.9300 . ?
C15 H15A 0.9600 . ?
C15 H15B 0.9600 . ?
C15 H15C 0.9600 . ?
C40 O4 1.290(11) . ?
C40 C41 1.483(14) . ?
C33 C34 1.35(2) . ?
C33 H33 0.9300 . ?
C10 H10A 0.9700 . ?
C10 H10B 0.9700 . ?
C41 C46 1.393(17) . ?
C41 C42 1.397(15) . ?
C42 C43 1.385(19) . ?
C42 H42 0.9300 . ?
C49 C48 1.36(3) . ?
C49 H49 0.9300 . ?
C16 H16A 0.9600 . ?
C16 H16B 0.9600 . ?
C16 H16C 0.9600 . ?
C34 C35 1.36(2) . ?
C34 H34 0.9300 . ?
C48 H48 0.9300 . ?
N1 Sm1 2.653(8) . ?
N2 Sm1 2.622(7) . ?
O3 Sm1 2.363(5) . ?
O4 Sm1 2.346(6) . ?
O5 Sm1 2.394(8) . ?
O6 Sm1 2.344(7) . ?
O1 Sm1 2.376(8) . ?
O2 Sm1 2.372(7) . ?
C46 C45 1.391(19) . ?
C46 H46 0.9300 . ?
C43 C44 1.39(2) . ?
C43 H43 0.9300 . ?
C44 C45 1.37(2) . ?
C44 H44 0.9300 . ?
C18 H18 0.9300 . ?
C35 H35 0.9300 . ?
C30 C29 1.35(3) . ?
C30 H30 0.9300 . ?
C45 H45 0.9300 . ?
C29 H29 0.9300 . ?
